data_7044657
loop_
_publ_author_name
'Xiao, Ying-Hui'
'Deng, Zhaopeng'
'Zhu, Zhi-Biao'
'Huo, Li-Hua'
'Gao, Shan'

_publ_section_title
;
 Rare Earth Metal-Organic Complexes Constructed from Hydroxyl and Carboxyl
 Modified Arenesulfonate: Syntheses, Structure Evolutions, Ultraviolet,
 Visible and Near-Infrared Luminescence
;
_journal_name_full 'Dalton Transactions'
_journal_paper_doi 10.1039/C7DT03254D
_journal_year 2017
_chemical_formula_moiety 'C7 H5 O6 S, H14 O11 S Yb, 3(H2 O)'
_chemical_formula_sum 'C7 H25 O20 S2 Yb'
_chemical_formula_weight 666.43
_chemical_name_systematic
; 
 ? 
;
_space_group_IT_number 14
_symmetry_cell_setting monoclinic
_symmetry_space_group_name_Hall '-P 2ybc'
_symmetry_space_group_name_H-M 'P 1 21/c 1'
_atom_sites_solution_hydrogens geom
_atom_sites_solution_primary direct
_atom_sites_solution_secondary difmap
_audit_creation_method SHELXL-97
_audit_update_record
;
2017-05-13 deposited with the CCDC.
2017-11-06 downloaded from the CCDC.
;
_cell_angle_alpha 90.00
_cell_angle_beta 100.940(5)
_cell_angle_gamma 90.00
_cell_formula_units_Z 4
_cell_length_a 21.5318(10)
_cell_length_b 7.5936(3)
_cell_length_c 12.2444(7)
_cell_measurement_reflns_used 2579
_cell_measurement_temperature 295(2)
_cell_measurement_theta_max 29.18
_cell_measurement_theta_min 3.68
_cell_volume 1965.62(17)
_computing_cell_refinement
;
CrysAlis Pro (Agilent, 2013)
;
_computing_data_collection
;
CrysAlis Pro (Agilent, 2013)
;
_computing_data_reduction
;
CrysAlis Pro (Agilent, 2013)
;
_computing_molecular_graphics '(K. Brandenburg, Diamond 3.1, 2009)'
_computing_publication_material '(K. Brandenburg, Diamond 3.1, 2009)'
_computing_structure_refinement 'SHELXL-97 (Sheldrick, 1997)'
_computing_structure_solution 'SHELXS-97 (Sheldrick, 1990)'
_diffrn_ambient_temperature 295(2)
_diffrn_detector_area_resol_mean 16.1954
_diffrn_measured_fraction_theta_full 0.990
_diffrn_measured_fraction_theta_max 0.990
_diffrn_measurement_device_type 'Xcalibur, Eos'
_diffrn_measurement_method '\w scans'
_diffrn_radiation_monochromator graphite
_diffrn_radiation_source 'Enhance (Mo) X-ray Source'
_diffrn_radiation_type MoK\a
_diffrn_radiation_wavelength 0.71073
_diffrn_reflns_av_R_equivalents 0.0357
_diffrn_reflns_av_sigmaI/netI 0.0640
_diffrn_reflns_limit_h_max 28
_diffrn_reflns_limit_h_min -10
_diffrn_reflns_limit_k_max 8
_diffrn_reflns_limit_k_min -9
_diffrn_reflns_limit_l_max 15
_diffrn_reflns_limit_l_min -15
_diffrn_reflns_number 7303
_diffrn_reflns_theta_full 27.56
_diffrn_reflns_theta_max 27.56
_diffrn_reflns_theta_min 3.17
_exptl_absorpt_coefficient_mu 5.069
_exptl_absorpt_correction_T_max 0.4976
_exptl_absorpt_correction_T_min 0.4158
_exptl_absorpt_correction_type multi-scan
_exptl_absorpt_process_details
; 
CrysAlis Pro (Agilent, 2013)
Empirical absorption correction using spherical harmonics,
 implemented in SCALE3 ABSPACK scaling algorithm. 
;
_exptl_crystal_colour colorless
_exptl_crystal_density_diffrn 2.252
_exptl_crystal_density_method 'not measured'
_exptl_crystal_description prism
_exptl_crystal_F_000 1316
_exptl_crystal_size_max 0.21
_exptl_crystal_size_mid 0.16
_exptl_crystal_size_min 0.16
_refine_diff_density_max 1.582
_refine_diff_density_min -1.596
_refine_diff_density_rms 0.185
_refine_ls_extinction_method none
_refine_ls_goodness_of_fit_ref 1.091
_refine_ls_hydrogen_treatment mixed
_refine_ls_matrix_type full
_refine_ls_number_parameters 307
_refine_ls_number_reflns 4491
_refine_ls_number_restraints 23
_refine_ls_restrained_S_all 1.088
_refine_ls_R_factor_all 0.0514
_refine_ls_R_factor_gt 0.0428
_refine_ls_shift/su_max 0.002
_refine_ls_shift/su_mean 0.000
_refine_ls_structure_factor_coef Fsqd
_refine_ls_weighting_details 'calc w=1/[\s^2^(Fo^2^)+(0.0399P)^2^+0.0000P] where P=(Fo^2^+2Fc^2^)/3'
_refine_ls_weighting_scheme calc
_refine_ls_wR_factor_gt 0.0940
_refine_ls_wR_factor_ref 0.1013
_reflns_number_gt 3854
_reflns_number_total 4491
_reflns_threshold_expression >2sigma(I)
_cod_data_source_file c7dt03254d2.cif
_cod_data_source_block 3-Yb
_cod_original_cell_volume 1965.61(16)
_cod_original_sg_symbol_H-M 'P 21/c'
_cod_database_code 7044657

loop_
_symmetry_equiv_pos_as_xyz
'x, y, z'
'-x, y+1/2, -z+1/2'
'-x, -y, -z'
'x, -y-1/2, z-1/2'

loop_
_atom_site_label
_atom_site_type_symbol
_atom_site_fract_x
_atom_site_fract_y
_atom_site_fract_z
_atom_site_U_iso_or_equiv
_atom_site_adp_type
_atom_site_occupancy
_atom_site_symmetry_multiplicity
_atom_site_calc_flag
_atom_site_refinement_flags
Yb1 Yb 0.650998(12) 0.59098(3) 0.34156(2) 0.01992(10) Uani 1 1 d .
S1 S 0.84314(7) 0.35705(19) 0.68034(11) 0.0197(3) Uani 1 1 d .
S2 S 0.58917(7) 0.20316(19) 0.19119(13) 0.0244(3) Uani 1 1 d .
O1W O 0.5655(2) 0.7289(6) 0.2343(5) 0.0399(12) Uani 1 1 d D
H1W1 H 0.5297(16) 0.679(8) 0.216(7) 0.060 Uiso 1 1 d D
H1W2 H 0.561(3) 0.8396(18) 0.227(7) 0.060 Uiso 1 1 d D
O1 O 0.8306(2) 0.1801(6) 0.6380(3) 0.0307(10) Uani 1 1 d .
O2W O 0.5719(2) 0.5533(7) 0.4412(4) 0.0360(11) Uani 1 1 d D
H2W1 H 0.540(2) 0.621(7) 0.428(6) 0.054 Uiso 1 1 d D
H2W2 H 0.564(3) 0.465(6) 0.479(6) 0.054 Uiso 1 1 d D
O2 O 0.7941(2) 0.4286(5) 0.7331(4) 0.0300(10) Uani 1 1 d .
O3W O 0.6450(3) 0.8539(7) 0.4340(6) 0.0647(18) Uani 1 1 d .
H3W1 H 0.6793 0.9124 0.4427 0.097 Uiso 1 1 d R
H3W2 H 0.6172 0.9091 0.3880 0.097 Uiso 1 1 d R
O3 O 0.8572(2) 0.4770(5) 0.5944(3) 0.0254(9) Uani 1 1 d .
O4W O 0.7537(3) 0.6621(7) 0.4453(4) 0.0479(14) Uani 1 1 d D
H4W1 H 0.774(3) 0.758(6) 0.444(6) 0.072 Uiso 1 1 d D
H4W2 H 0.769(4) 0.605(8) 0.504(4) 0.072 Uiso 1 1 d D
O4 O 0.8590(2) 0.1607(6) 0.8898(3) 0.0269(9) Uani 1 1 d D
H4O H 0.863(4) 0.112(8) 0.953(3) 0.040 Uiso 1 1 d D
O5W O 0.6829(3) 0.3753(6) 0.4739(4) 0.0358(12) Uani 1 1 d D
H5W1 H 0.700(3) 0.281(5) 0.457(5) 0.054 Uiso 1 1 d D
H5W2 H 0.669(4) 0.360(8) 0.533(4) 0.054 Uiso 1 1 d D
O5 O 1.0756(2) 0.2027(7) 1.1122(4) 0.0343(11) Uani 1 1 d D
H5O H 1.1120(15) 0.200(11) 1.153(5) 0.051 Uiso 1 1 d D
O6W O 0.7237(2) 0.4248(5) 0.2665(4) 0.0350(12) Uani 1 1 d .
H6W1 H 0.7606 0.3954 0.2993 0.053 Uiso 1 1 d R
H6W2 H 0.7037 0.3322 0.2418 0.053 Uiso 1 1 d R
O6 O 1.1325(2) 0.3574(6) 1.0119(4) 0.0339(10) Uani 1 1 d .
O7 O 0.5961(2) 0.3802(5) 0.2367(4) 0.0308(10) Uani 1 1 d .
O7W O 0.6934(3) 0.7788(6) 0.2258(5) 0.0497(15) Uani 1 1 d D
H7W1 H 0.7288(19) 0.782(10) 0.204(7) 0.075 Uiso 1 1 d D
H7W2 H 0.671(3) 0.865(8) 0.198(7) 0.075 Uiso 1 1 d D
O8 O 0.5598(3) 0.0913(6) 0.2644(6) 0.0539(17) Uani 1 1 d .
O8W O 0.7495(2) 1.0791(5) 0.4410(3) 0.0310(11) Uani 1 1 d GD
H8W1 H 0.7662 1.0657 0.3840 0.046 Uiso 1 1 d GD
H8W2 H 0.7777 1.1091 0.4961 0.046 Uiso 1 1 d GD
O9 O 0.5483(2) 0.2096(7) 0.0817(4) 0.0462(13) Uani 1 1 d .
O9W O 0.8260(2) 0.6816(5) 0.2152(3) 0.0322(10) Uani 1 1 d GD
H9W1 H 0.8320 0.7306 0.1557 0.048 Uiso 1 1 d GD
H9W2 H 0.8005 0.5959 0.1991 0.048 Uiso 1 1 d GD
O10 O 0.6520(2) 0.1327(5) 0.1821(4) 0.0271(9) Uani 1 1 d .
O10W O 0.5403(6) 0.945(2) 0.5127(16) 0.253(9) Uani 1 1 d .
C1 C 0.9130(3) 0.3427(7) 0.7822(4) 0.0199(12) Uani 1 1 d .
C2 C 0.9128(3) 0.2413(7) 0.8781(4) 0.0199(12) Uani 1 1 d .
C3 C 0.9683(3) 0.2277(7) 0.9562(4) 0.0205(12) Uani 1 1 d .
H3 H 0.9690 0.1604 1.0199 0.025 Uiso 1 1 calc R
C4 C 1.0221(3) 0.3129(7) 0.9404(5) 0.0197(11) Uani 1 1 d .
C5 C 1.0225(3) 0.4159(7) 0.8474(5) 0.0259(14) Uani 1 1 d .
H5 H 1.0592 0.4740 0.8379 0.031 Uiso 1 1 calc R
C6 C 0.9677(3) 0.4308(7) 0.7691(5) 0.0221(12) Uani 1 1 d .
H6 H 0.9672 0.5008 0.7066 0.027 Uiso 1 1 calc R
C7 C 1.0823(3) 0.2957(7) 1.0242(5) 0.0229(12) Uani 1 1 d .

loop_
_atom_site_aniso_label
_atom_site_aniso_U_11
_atom_site_aniso_U_22
_atom_site_aniso_U_33
_atom_site_aniso_U_23
_atom_site_aniso_U_13
_atom_site_aniso_U_12
Yb1 0.01679(16) 0.01686(15) 0.02542(16) -0.00184(9) 0.00229(11) -0.00140(9)
S1 0.0175(7) 0.0220(7) 0.0174(7) 0.0007(6) -0.0018(5) -0.0002(6)
S2 0.0145(7) 0.0200(7) 0.0353(8) -0.0055(6) -0.0036(6) 0.0008(6)
O1W 0.032(3) 0.025(3) 0.060(3) 0.014(2) 0.002(2) 0.002(2)
O1 0.035(3) 0.022(2) 0.030(2) -0.0053(18) -0.0065(19) -0.003(2)
O2W 0.024(3) 0.044(3) 0.042(3) 0.021(2) 0.013(2) 0.012(2)
O2 0.023(2) 0.036(2) 0.030(2) 0.0009(19) 0.0026(19) 0.0110(19)
O3W 0.030(3) 0.055(4) 0.113(5) -0.044(3) 0.021(3) -0.012(3)
O3 0.025(2) 0.027(2) 0.022(2) 0.0048(18) -0.0013(17) 0.0006(19)
O4W 0.038(3) 0.039(3) 0.057(4) 0.008(3) -0.017(3) -0.023(3)
O4 0.017(2) 0.038(3) 0.024(2) 0.0082(19) -0.0015(18) -0.0029(19)
O5W 0.035(3) 0.037(3) 0.037(3) 0.006(2) 0.011(2) 0.016(2)
O5 0.019(3) 0.049(3) 0.030(2) 0.006(2) -0.0054(19) -0.002(2)
O6W 0.018(2) 0.029(2) 0.059(3) -0.016(2) 0.008(2) -0.0009(18)
O6 0.013(2) 0.041(3) 0.042(3) 0.002(2) -0.0067(19) -0.002(2)
O7 0.022(3) 0.027(2) 0.040(3) -0.0111(19) -0.003(2) -0.0007(19)
O7W 0.053(4) 0.029(3) 0.076(4) 0.012(3) 0.034(3) 0.004(2)
O8 0.038(4) 0.034(3) 0.097(5) 0.018(3) 0.029(3) 0.006(2)
O8W 0.029(3) 0.029(2) 0.031(2) -0.0021(18) -0.004(2) -0.0026(19)
O9 0.035(3) 0.053(3) 0.041(3) -0.014(2) -0.017(2) 0.015(3)
O9W 0.028(3) 0.036(3) 0.031(2) 0.003(2) -0.0008(19) -0.003(2)
O10 0.016(2) 0.025(2) 0.039(3) -0.0028(18) 0.0026(19) 0.0038(18)
O10W 0.115(12) 0.31(2) 0.34(2) -0.154(17) 0.066(14) -0.034(12)
C1 0.022(3) 0.018(3) 0.019(3) -0.006(2) 0.000(2) 0.000(2)
C2 0.013(3) 0.024(3) 0.022(3) 0.001(2) 0.002(2) -0.003(2)
C3 0.012(3) 0.029(3) 0.019(3) 0.007(2) -0.001(2) -0.002(2)
C4 0.012(3) 0.022(3) 0.023(3) -0.007(2) -0.001(2) 0.000(2)
C5 0.019(3) 0.029(3) 0.030(3) 0.000(2) 0.006(3) -0.005(2)
C6 0.018(3) 0.019(3) 0.029(3) 0.000(2) 0.005(2) -0.003(2)
C7 0.021(3) 0.019(3) 0.028(3) -0.008(2) 0.002(2) 0.002(2)

loop_
_atom_type_symbol
_atom_type_description
_atom_type_scat_dispersion_real
_atom_type_scat_dispersion_imag
_atom_type_scat_source
C C 0.0033 0.0016 'International Tables Vol C Tables 4.2.6.8 and 6.1.1.4'
H H 0.0000 0.0000 'International Tables Vol C Tables 4.2.6.8 and 6.1.1.4'
O O 0.0106 0.0060 'International Tables Vol C Tables 4.2.6.8 and 6.1.1.4'
S S 0.1246 0.1234 'International Tables Vol C Tables 4.2.6.8 and 6.1.1.4'
Yb Yb -0.3850 5.5486 'International Tables Vol C Tables 4.2.6.8 and 6.1.1.4'

loop_
_geom_angle_atom_site_label_1
_geom_angle_atom_site_label_2
_geom_angle_atom_site_label_3
_geom_angle
O7 Yb1 O2W 81.46(18)
O7 Yb1 O1W 73.77(17)
O2W Yb1 O1W 76.43(17)
O7 Yb1 O3W 145.56(18)
O2W Yb1 O3W 74.4(2)
O1W Yb1 O3W 76.9(2)
O7 Yb1 O5W 87.12(18)
O2W Yb1 O5W 72.00(17)
O1W Yb1 O5W 145.14(18)
O3W Yb1 O5W 107.8(2)
O7 Yb1 O7W 108.4(2)
O2W Yb1 O7W 145.18(18)
O1W Yb1 O7W 74.7(2)
O3W Yb1 O7W 80.4(2)
O5W Yb1 O7W 139.9(2)
O7 Yb1 O6W 73.04(16)
O2W Yb1 O6W 139.85(16)
O1W Yb1 O6W 123.09(19)
O3W Yb1 O6W 139.90(17)
O5W Yb1 O6W 76.16(16)
O7W Yb1 O6W 73.72(18)
O7 Yb1 O4W 142.95(19)
O2W Yb1 O4W 116.8(2)
O1W Yb1 O4W 139.36(17)
O3W Yb1 O4W 71.1(2)
O5W Yb1 O4W 70.54(19)
O7W Yb1 O4W 75.8(2)
O6W Yb1 O4W 73.1(2)
O7 Yb1 H3W1 159.7
O2W Yb1 H3W1 89.7
O1W Yb1 H3W1 86.4
O3W Yb1 H3W1 16.6
O5W Yb1 H3W1 107.6
O7W Yb1 H3W1 69.5
O6W Yb1 H3W1 123.4
O4W Yb1 H3W1 57.2
O7 Yb1 H3W2 130.2
O2W Yb1 H3W2 74.6
O1W Yb1 H3W2 58.6
O3W Yb1 H3W2 18.6
O5W Yb1 H3W2 124.0
O7W Yb1 H3W2 73.9
O6W Yb1 H3W2 145.2
O4W Yb1 H3W2 86.7
H3W1 Yb1 H3W2 29.6
O7 Yb1 H6W2 55.8
O2W Yb1 H6W2 125.0
O1W Yb1 H6W2 115.8
O3W Yb1 H6W2 157.8
O5W Yb1 H6W2 72.8
O7W Yb1 H6W2 85.5
O6W Yb1 H6W2 17.9
O4W Yb1 H6W2 88.8
H3W1 Yb1 H6W2 141.2
H3W2 Yb1 H6W2 159.5
O2 S1 O1 114.0(3)
O2 S1 O3 110.8(2)
O1 S1 O3 111.7(2)
O2 S1 C1 107.7(3)
O1 S1 C1 105.8(3)
O3 S1 C1 106.3(3)
O7 S2 O9 108.8(3)
O7 S2 O8 109.1(3)
O9 S2 O8 109.1(4)
O7 S2 O10 109.6(3)
O9 S2 O10 110.1(3)
O8 S2 O10 110.1(3)
Yb1 O1W H1W1 122(5)
Yb1 O1W H1W2 125(5)
H1W1 O1W H1W2 109.5(18)
Yb1 O2W H2W1 119(4)
Yb1 O2W H2W2 129(4)
H2W1 O2W H2W2 110.0(18)
Yb1 O3W H3W1 112.6
Yb1 O3W H3W2 101.5
H3W1 O3W H3W2 108.1
Yb1 O4W H4W1 127(5)
Yb1 O4W H4W2 121(5)
H4W1 O4W H4W2 109.7(18)
C2 O4 H4O 111(5)
Yb1 O5W H5W1 121(4)
Yb1 O5W H5W2 126(4)
H5W1 O5W H5W2 109.5(18)
C7 O5 H5O 106(5)
Yb1 O6W H6W1 126.5
Yb1 O6W H6W2 104.7
H6W1 O6W H6W2 108.5
S2 O7 Yb1 152.3(3)
Yb1 O7W H7W1 133(5)
Yb1 O7W H7W2 117(5)
H7W1 O7W H7W2 109.4(18)
H8W1 O8W H8W2 109.5
H9W1 O9W H9W2 109.5
C6 C1 C2 119.8(5)
C6 C1 S1 121.0(4)
C2 C1 S1 119.2(4)
O4 C2 C3 122.7(5)
O4 C2 C1 118.6(5)
C3 C2 C1 118.7(5)
C4 C3 C2 120.5(5)
C4 C3 H3 119.8
C2 C3 H3 119.8
C3 C4 C5 121.4(5)
C3 C4 C7 120.4(5)
C5 C4 C7 118.2(5)
C6 C5 C4 118.7(6)
C6 C5 H5 120.6
C4 C5 H5 120.6
C5 C6 C1 120.9(5)
C5 C6 H6 119.6
C1 C6 H6 119.6
O6 C7 O5 123.1(6)
O6 C7 C4 123.8(6)
O5 C7 C4 113.1(5)

loop_
_geom_bond_atom_site_label_1
_geom_bond_atom_site_label_2
_geom_bond_distance
Yb1 O7 2.243(4)
Yb1 O2W 2.294(4)
Yb1 O1W 2.300(5)
Yb1 O3W 2.311(5)
Yb1 O5W 2.314(4)
Yb1 O7W 2.317(5)
Yb1 O6W 2.331(4)
Yb1 O4W 2.393(5)
Yb1 H3W1 2.7521
Yb1 H3W2 2.6162
Yb1 H6W2 2.6768
S1 O2 1.445(4)
S1 O1 1.447(4)
S1 O3 1.466(4)
S1 C1 1.765(6)
S2 O7 1.452(4)
S2 O9 1.458(5)
S2 O8 1.463(5)
S2 O10 1.478(4)
O1W H1W1 0.85(6)
O1W H1W2 0.85(6)
O2W H2W1 0.85(6)
O2W H2W2 0.85(6)
O3W H3W1 0.8498
O3W H3W2 0.8500
O4W H4W1 0.85(6)
O4W H4W2 0.85(6)
O4 C2 1.341(7)
O4 H4O 0.85(5)
O5W H5W1 0.85(6)
O5W H5W2 0.85(6)
O5 C7 1.318(7)
O5 H5O 0.85(3)
O6W H6W1 0.8499
O6W H6W2 0.8500
O6 C7 1.213(7)
O7W H7W1 0.85(6)
O7W H7W2 0.85(6)
O8W H8W1 0.8502
O8W H8W2 0.8499
O9W H9W1 0.8498
O9W H9W2 0.8500
C1 C6 1.390(8)
C1 C2 1.404(8)
C2 C3 1.385(8)
C3 C4 1.373(7)
C3 H3 0.9300
C4 C5 1.383(8)
C4 C7 1.499(8)
C5 C6 1.378(9)
C5 H5 0.9300
C6 H6 0.9300

loop_
_geom_hbond_atom_site_label_D
_geom_hbond_atom_site_label_H
_geom_hbond_atom_site_label_A
_geom_hbond_distance_DH
_geom_hbond_distance_HA
_geom_hbond_distance_DA
_geom_hbond_angle_DHA
_geom_hbond_site_symmetry_A
O1W H1W1 O8 0.85(6) 2.10(4) 2.896(8) 157(8) 2_655
O1W H1W2 O8 0.85(6) 1.97(3) 2.783(7) 161(8) 1_565
O2W H2W1 O9 0.85(6) 2.00(3) 2.812(7) 160(6) 2_655
O2W H2W2 O9 0.85(6) 1.902(17) 2.745(6) 172(8) 4_566
O3W H3W1 O8W 0.85 1.98 2.814(7) 168.9 .
O3W H3W2 O8 0.85 2.24 3.079(9) 168.5 1_565
O3W H3W2 O1W 0.85 2.42 2.867(8) 113.5 .
O4W H4W1 O6 0.85(6) 2.13(5) 2.827(7) 139(7) 2_756
O4W H4W1 O8W 0.85(6) 2.49(6) 3.168(6) 138(8) .
O4W H4W2 O3 0.85(6) 2.23(6) 2.955(7) 144(8) .
O4 H4O O3 0.85(5) 1.885(18) 2.722(5) 170(8) 4_566
O5W H5W1 O8W 0.85(6) 1.894(17) 2.738(6) 171(8) 1_545
O5W H5W2 O10 0.85(6) 1.92(2) 2.755(6) 166(8) 4_566
O5 H5O O9W 0.85(3) 1.9(2) 2.7(3) 159(13) 2_746
O6W H6W1 O4 0.85 2.24 3.086(6) 175.6 4_565
O6W H6W2 O10 0.85 1.94 2.787(6) 175.4 .
O7W H7W1 O9W 0.85(6) 2.21(4) 2.975(7) 150(7) .
O7W H7W1 O2 0.85(6) 2.59(8) 3.093(7) 119(7) 4_575
O7W H7W2 O10 0.85(6) 2.08(5) 2.851(7) 151(9) 1_565
O8W H8W1 O2 0.85 2.05 2.886(6) 168.5 4_575
O8W H8W2 O1 0.85 1.96 2.803(6) 169.9 1_565
O9W H9W1 O6 0.85 2.42 3.092(6) 137.0 3_766
O9W H9W1 O3 0.85 2.44 3.120(6) 137.9 4_575
O9W H9W2 O1 0.85 2.36 2.912(6) 123.3 4_565
O9W H9W2 O6W 0.85 2.37 3.095(6) 143.3 .

loop_
_geom_torsion_atom_site_label_1
_geom_torsion_atom_site_label_2
_geom_torsion_atom_site_label_3
_geom_torsion_atom_site_label_4
_geom_torsion
O9 S2 O7 Yb1 -149.0(6)
O8 S2 O7 Yb1 92.0(7)
O10 S2 O7 Yb1 -28.6(7)
O2W Yb1 O7 S2 -114.0(7)
O1W Yb1 O7 S2 167.7(7)
O3W Yb1 O7 S2 -159.6(6)
O5W Yb1 O7 S2 -41.8(7)
O7W Yb1 O7 S2 100.4(7)
O6W Yb1 O7 S2 34.6(6)
O4W Yb1 O7 S2 9.9(8)
O2 S1 C1 C6 -121.1(5)
O1 S1 C1 C6 116.7(5)
O3 S1 C1 C6 -2.2(5)
O2 S1 C1 C2 58.6(5)
O1 S1 C1 C2 -63.7(5)
O3 S1 C1 C2 177.4(4)
C6 C1 C2 O4 178.6(5)
S1 C1 C2 O4 -1.1(7)
C6 C1 C2 C3 -1.8(8)
S1 C1 C2 C3 178.6(4)
O4 C2 C3 C4 -180.0(5)
C1 C2 C3 C4 0.4(9)
C2 C3 C4 C5 0.8(9)
C2 C3 C4 C7 -179.0(5)
C3 C4 C5 C6 -0.7(9)
C7 C4 C5 C6 179.2(5)
C4 C5 C6 C1 -0.7(9)
C2 C1 C6 C5 2.0(8)
S1 C1 C6 C5 -178.4(4)
C3 C4 C7 O6 174.9(6)
C5 C4 C7 O6 -5.0(9)
C3 C4 C7 O5 -3.7(8)
C5 C4 C7 O5 176.5(5)
